data_2211980
loop_
_publ_author_name
'Li, Yi-Tao'
'Li, Juan'
'Wen, Li-Li'

_publ_section_title
;Diethyl
 6-(2-hydroxyethyl)-1,4-dioxo-2,2a,3,4,6,7-hexahydro-1<i>H</i>,5<i>H</i>-2,3,4a,6,7a-pentaazacyclopenta[<i>cd</i>]indene-2a,7b-dicarboxylate
;
_journal_coeditor_code XU2178
_journal_issue 1
_journal_name_full 'Acta Crystallographica Section E'
_journal_page_first o287
_journal_page_last o288
_journal_paper_doi 10.1107/S1600536806053244
_journal_volume 63
_journal_year 2007
_chemical_formula_iupac 'C14 H21 N5 O7'
_chemical_formula_moiety 'C14 H21 N5 O7'
_chemical_formula_sum 'C14 H21 N5 O7'
_chemical_formula_weight 371.36
_chemical_name_systematic
;
Diethyl 6-(2-hydroxyethyl)-1,4-dioxo-2,2a,3,4,6,7-hexahydro-1H,5H-
2,3,4a,6,7a-pentaazacyclopenta[cd]indene-2a,7b-dicarboxylate
;
_space_group_IT_number 9
_symmetry_cell_setting monoclinic
_symmetry_space_group_name_Hall 'C -2yc'
_symmetry_space_group_name_H-M 'C 1 c 1'
_atom_sites_solution_hydrogens geom
_atom_sites_solution_primary direct
_atom_sites_solution_secondary difmap
_audit_creation_method SHELXL-97
_cell_angle_alpha 90.00
_cell_angle_beta 115.793(3)
_cell_angle_gamma 90.00
_cell_formula_units_Z 4
_cell_length_a 17.867(4)
_cell_length_b 11.871(2)
_cell_length_c 8.8912(17)
_cell_measurement_reflns_used 1526
_cell_measurement_temperature 292(2)
_cell_measurement_theta_max 22.1
_cell_measurement_theta_min 2.8
_cell_volume 1697.9(6)
_computing_cell_refinement 'SAINT (Bruker, 2000)'
_computing_data_collection 'SMART (Bruker, 2000)'
_computing_data_reduction SAINT
_computing_molecular_graphics 'SHELXTL (Bruker, 2000)'
_computing_publication_material SHELXTL
_computing_structure_refinement 'SHELXL97 (Sheldrick, 1997)'
_computing_structure_solution 'SHELXS97 (Sheldrick, 1997)'
_diffrn_ambient_temperature 292(2)
_diffrn_measured_fraction_theta_full 0.99
_diffrn_measured_fraction_theta_max 0.99
_diffrn_measurement_device_type 'Bruker SMART CCD area-detector'
_diffrn_measurement_method '\f and \w'
_diffrn_radiation_monochromator graphite
_diffrn_radiation_source 'fine-focus sealed tube'
_diffrn_radiation_type MoK\a
_diffrn_radiation_wavelength 0.71073
_diffrn_reflns_av_R_equivalents 0.073
_diffrn_reflns_av_sigmaI/netI 0.060
_diffrn_reflns_limit_h_max 22
_diffrn_reflns_limit_h_min -16
_diffrn_reflns_limit_k_max 14
_diffrn_reflns_limit_k_min -14
_diffrn_reflns_limit_l_max 10
_diffrn_reflns_limit_l_min -10
_diffrn_reflns_number 5110
_diffrn_reflns_theta_full 26.0
_diffrn_reflns_theta_max 26.0
_diffrn_reflns_theta_min 2.1
_diffrn_standards_number 0
_exptl_absorpt_coefficient_mu 0.118
_exptl_absorpt_correction_type none
_exptl_crystal_colour colorless
_exptl_crystal_density_diffrn 1.453
_exptl_crystal_density_method 'not measured'
_exptl_crystal_description block
_exptl_crystal_F_000 784
_exptl_crystal_size_max 0.30
_exptl_crystal_size_mid 0.20
_exptl_crystal_size_min 0.10
_refine_diff_density_max 0.39
_refine_diff_density_min -0.56
_refine_ls_extinction_method none
_refine_ls_goodness_of_fit_ref 1.063
_refine_ls_hydrogen_treatment mixed
_refine_ls_matrix_type full
_refine_ls_number_parameters 261
_refine_ls_number_reflns 1659
_refine_ls_number_restraints 19
_refine_ls_restrained_S_all 1.057
_refine_ls_R_factor_all 0.072
_refine_ls_R_factor_gt 0.050
_refine_ls_shift/su_max 0.000
_refine_ls_shift/su_mean 0.000
_refine_ls_structure_factor_coef Fsqd
_refine_ls_weighting_details 'calc w=1/[\s^2^(Fo^2^)+(0.0939P)^2^] where P=(Fo^2^+2Fc^2^)/3'
_refine_ls_weighting_scheme calc
_refine_ls_wR_factor_gt 0.115
_refine_ls_wR_factor_ref 0.152
_reflns_number_gt 1354
_reflns_number_total 1659
_reflns_threshold_expression I>2\s(I)
_cod_data_source_file xu2178.cif
_cod_data_source_block I
_cod_depositor_comments
;
The following automatic conversions were performed:
'_symmetry_cell_setting' value 'Monoclinic' changed to 'monoclinic'
according to '/home/saulius/struct/CIF-dictionaries/cif_core.dic'
dictionary named 'cif_core.dic' version 2.4.1 from 2010-06-29.

Automatic conversion script
Id: cif_fix_enum 1527 2010-12-29 10:47:43Z saulius 

The following automatic conversions were performed:

'_symmetry_cell_setting' value 'Monoclinic' changed to 'monoclinic'
according to /home/saulius/struct/CIF-dictionaries/cif_core.dic
dictionary named 'cif_core.dic' version 2.4.1 from 2010-06-29.

Automatic conversion script
Id: cif_fix_values 1715 2011-07-08 13:25:40Z adriana 
;
_cod_original_cell_volume 1698.0(6)
_cod_original_sg_symbol_H-M 'C c'
_cod_database_code 2211980
_cod_database_fobs_code 2211980

loop_
_symmetry_equiv_pos_as_xyz
'x, y, z'
'x, -y, z+1/2'
'x+1/2, y+1/2, z'
'x+1/2, -y+1/2, z+1/2'

loop_
_atom_site_type_symbol
_atom_site_label
_atom_site_fract_x
_atom_site_fract_y
_atom_site_fract_z
_atom_site_U_iso_or_equiv
_atom_site_adp_type
_atom_site_calc_flag
_atom_site_refinement_flags
_atom_site_occupancy
_atom_site_disorder_assembly
_atom_site_disorder_group
C C1 -0.0424(4) 0.2457(5) 0.2586(7) 0.0471(14) Uani d . 1 . .
H H1A -0.0128 0.1768 0.2608 0.056 Uiso calc R 1 . .
H H1B -0.1010 0.2275 0.2164 0.056 Uiso calc R 1 . .
C C2 -0.0114(4) 0.2913(5) 0.4342(6) 0.0406(12) Uani d . 1 . .
H H2A -0.0438 0.3569 0.4336 0.049 Uiso calc R 1 . .
H H2B -0.0188 0.2347 0.5052 0.049 Uiso calc R 1 . .
C C3 0.1022(3) 0.4103(5) 0.6276(6) 0.0376(12) Uani d . 1 . .
H H3A 0.0618 0.4708 0.5886 0.045 Uiso calc R 1 . .
H H3B 0.1553 0.4406 0.6417 0.045 Uiso calc R 1 . .
C C4 0.1322(3) 0.2271(5) 0.5602(6) 0.0374(12) Uani d . 1 . .
H H4A 0.1867 0.2488 0.5715 0.045 Uiso calc R 1 . .
H H4B 0.1115 0.1673 0.4780 0.045 Uiso calc R 1 . .
C C5 0.0446(3) 0.3769(4) 0.8355(6) 0.0316(11) Uani d . 1 . .
C C6 0.0965(3) 0.0955(4) 0.7394(6) 0.0296(10) Uani d . 1 . .
C C7 0.1578(3) 0.2679(4) 0.8529(5) 0.0286(10) Uani d . 1 . .
C C8 0.2509(4) 0.2960(4) 0.9385(6) 0.0372(12) Uani d . 1 . .
C C9 0.3562(4) 0.3844(7) 1.1760(9) 0.0646(19) Uani d . 1 . .
H H9A 0.3798 0.4284 1.1153 0.077 Uiso calc R 1 . .
H H9B 0.3867 0.3142 1.2108 0.077 Uiso calc R 1 . .
C C10 0.3604(5) 0.4475(9) 1.3221(10) 0.091(3) Uani d . 1 . .
H H10A 0.3454 0.5246 1.2914 0.137 Uiso calc R 1 . .
H H10B 0.4160 0.4441 1.4098 0.137 Uiso calc R 1 . .
H H10C 0.3227 0.4149 1.3604 0.137 Uiso calc R 1 . .
C C11 0.1187(3) 0.2150(4) 0.9656(6) 0.0286(10) Uani d . 1 . .
C C12 0.1800(4) 0.1995(4) 1.1498(6) 0.0380(12) Uani d . 1 A .
N N1 0.0771(3) 0.3224(4) 0.5022(5) 0.0362(10) Uani d . 1 . .
N N2 0.1098(2) 0.3705(3) 0.7900(4) 0.0304(9) Uani d . 1 . .
N N3 0.1397(3) 0.1848(3) 0.7218(4) 0.0295(9) Uani d . 1 . .
N N4 0.0533(3) 0.2934(3) 0.9440(5) 0.0352(10) Uani d . 1 . .
H H4 0.0226 0.2874 0.9959 0.042 Uiso calc R 1 . .
N N5 0.0897(3) 0.1082(3) 0.8851(5) 0.0340(10) Uani d . 1 . .
H H5 0.0697 0.0568 0.9254 0.041 Uiso calc R 1 . .
O O1 -0.0314(3) 0.3240(4) 0.1497(4) 0.0453(9) Uani d D 1 . .
H H1 -0.042(5) 0.388(3) 0.168(10) 0.068 Uiso d D 1 . .
O O2 -0.0083(2) 0.4493(3) 0.7876(5) 0.0430(9) Uani d . 1 . .
O O3 0.0684(3) 0.0167(3) 0.6410(5) 0.0466(10) Uani d . 1 . .
O O4 0.2997(3) 0.2643(4) 0.8920(5) 0.0594(12) Uani d . 1 . .
O O5 0.2677(2) 0.3622(4) 1.0703(4) 0.0493(10) Uani d . 1 . .
O O6 0.1718(3) 0.2469(4) 1.2615(5) 0.0611(12) Uani d . 1 . .
O O7 0.2394(3) 0.1302(4) 1.1651(5) 0.0565(11) Uani d D 1 . .
C C13 0.3101(6) 0.1175(7) 1.3288(9) 0.053(3) Uani d PD 0.77(3) A 1
H H13A 0.3602 0.1025 1.3155 0.064 Uiso calc PR 0.77(3) A 1
H H13B 0.3182 0.1864 1.3927 0.064 Uiso calc PR 0.77(3) A 1
C C14 0.2932(8) 0.0241(11) 1.4162(15) 0.095(6) Uani d PD 0.77(3) A 1
H H14A 0.2517 0.0464 1.4516 0.142 Uiso calc PR 0.77(3) A 1
H H14B 0.3433 0.0040 1.5121 0.142 Uiso calc PR 0.77(3) A 1
H H14C 0.2735 -0.0395 1.3426 0.142 Uiso calc PR 0.77(3) A 1
C C14' 0.335(4) 0.004(5) 1.361(8) 0.12(2) Uani d PDU 0.23(3) A 2
H H14D 0.3099 -0.0525 1.2763 0.180 Uiso calc PR 0.23(3) A 2
H H14E 0.3521 -0.0299 1.4693 0.180 Uiso calc PR 0.23(3) A 2
H H14F 0.3827 0.0348 1.3526 0.180 Uiso calc PR 0.23(3) A 2
C C13' 0.275(3) 0.093(4) 1.339(2) 0.075(14) Uani d PDU 0.23(3) A 2
H H13C 0.3027 0.1552 1.4124 0.090 Uiso calc PR 0.23(3) A 2
H H13D 0.2318 0.0648 1.3665 0.090 Uiso calc PR 0.23(3) A 2

loop_
_atom_site_aniso_label
_atom_site_aniso_U_11
_atom_site_aniso_U_22
_atom_site_aniso_U_33
_atom_site_aniso_U_12
_atom_site_aniso_U_13
_atom_site_aniso_U_23
C1 0.044(3) 0.059(3) 0.032(3) -0.002(3) 0.010(2) -0.001(2)
C2 0.046(3) 0.054(3) 0.026(2) 0.003(3) 0.020(2) 0.007(2)
C3 0.041(3) 0.044(3) 0.029(3) 0.002(2) 0.016(2) 0.010(2)
C4 0.045(3) 0.050(3) 0.023(2) 0.001(2) 0.020(2) 0.001(2)
C5 0.038(3) 0.031(2) 0.022(2) 0.001(2) 0.010(2) -0.0048(19)
C6 0.029(3) 0.031(2) 0.027(2) 0.0079(19) 0.0104(19) -0.0003(18)
C7 0.034(3) 0.034(2) 0.021(2) 0.000(2) 0.014(2) 0.0001(18)
C8 0.039(3) 0.044(3) 0.028(2) -0.003(2) 0.014(2) 0.002(2)
C9 0.036(3) 0.093(5) 0.053(4) -0.014(3) 0.009(3) -0.006(4)
C10 0.049(4) 0.126(7) 0.073(6) -0.023(5) 0.003(4) -0.047(5)
C11 0.032(3) 0.033(2) 0.022(2) 0.0018(19) 0.013(2) 0.0014(17)
C12 0.039(3) 0.048(3) 0.029(3) 0.001(2) 0.016(2) 0.004(2)
N1 0.046(3) 0.043(2) 0.022(2) 0.003(2) 0.0176(19) 0.0054(17)
N2 0.035(2) 0.032(2) 0.023(2) 0.0022(17) 0.0120(17) 0.0019(16)
N3 0.038(2) 0.035(2) 0.0188(18) 0.0009(18) 0.0145(16) -0.0006(16)
N4 0.040(3) 0.043(2) 0.031(2) 0.0052(19) 0.023(2) 0.0049(18)
N5 0.047(3) 0.031(2) 0.025(2) -0.0044(18) 0.0168(19) 0.0026(16)
O1 0.053(2) 0.061(2) 0.0250(17) 0.004(2) 0.0198(17) 0.0015(17)
O2 0.050(2) 0.041(2) 0.0369(19) 0.0131(18) 0.0184(17) 0.0004(16)
O3 0.067(3) 0.0381(19) 0.037(2) 0.0015(19) 0.0246(18) -0.0101(16)
O4 0.039(3) 0.098(3) 0.048(3) -0.005(2) 0.025(2) -0.015(2)
O5 0.031(2) 0.074(3) 0.038(2) -0.0105(19) 0.0102(18) -0.0147(19)
O6 0.069(3) 0.092(3) 0.024(2) 0.007(3) 0.022(2) -0.006(2)
O7 0.060(3) 0.065(3) 0.033(2) 0.023(2) 0.0095(19) 0.0084(19)
C13 0.043(5) 0.068(6) 0.037(4) 0.008(4) 0.007(4) 0.016(4)
C14 0.066(8) 0.092(8) 0.082(8) -0.021(7) -0.009(6) 0.050(7)
C14' 0.12(2) 0.12(2) 0.12(2) -0.0001(11) 0.052(9) 0.0000(11)
C13' 0.075(14) 0.075(14) 0.075(14) 0.0000(11) 0.033(6) 0.0002(11)

loop_
_atom_type_symbol
_atom_type_description
_atom_type_scat_dispersion_real
_atom_type_scat_dispersion_imag
_atom_type_scat_source
C C 0.0033 0.0000 'International Tables Vol C Tables 4.2.6.8 and 6.1.1.4'
H H 0.0000 0.0000 'International Tables Vol C Tables 4.2.6.8 and 6.1.1.4'
N N 0.0061 0.0000 'International Tables Vol C Tables 4.2.6.8 and 6.1.1.4'
O O 0.0106 0.0000 'International Tables Vol C Tables 4.2.6.8 and 6.1.1.4'

loop_
_geom_angle_atom_site_label_1
_geom_angle_atom_site_label_2
_geom_angle_atom_site_label_3
_geom_angle
O1 C1 C2 112.0(5)
O1 C1 H1A 109.2
C2 C1 H1A 109.2
O1 C1 H1B 109.2
C2 C1 H1B 109.2
H1A C1 H1B 107.9
N1 C2 C1 111.1(5)
N1 C2 H2A 109.4
C1 C2 H2A 109.4
N1 C2 H2B 109.4
C1 C2 H2B 109.4
H2A C2 H2B 108.0
N1 C3 N2 113.0(4)
N1 C3 H3A 109.0
N2 C3 H3A 109.0
N1 C3 H3B 109.0
N2 C3 H3B 109.0
H3A C3 H3B 107.8
N1 C4 N3 112.1(4)
N1 C4 H4A 109.2
N3 C4 H4A 109.2
N1 C4 H4B 109.2
N3 C4 H4B 109.2
H4A C4 H4B 107.9
O2 C5 N4 127.3(5)
O2 C5 N2 124.1(4)
N4 C5 N2 108.6(4)
O3 C6 N5 125.7(5)
O3 C6 N3 126.0(4)
N5 C6 N3 108.3(4)
N3 C7 N2 111.8(4)
N3 C7 C8 111.1(4)
N2 C7 C8 109.8(4)
N3 C7 C11 103.5(4)
N2 C7 C11 103.2(4)
C8 C7 C11 117.1(4)
O4 C8 O5 125.5(5)
O4 C8 C7 124.4(5)
O5 C8 C7 110.2(4)
O5 C9 C10 106.5(6)
O5 C9 H9A 110.4
C10 C9 H9A 110.4
O5 C9 H9B 110.4
C10 C9 H9B 110.4
H9A C9 H9B 108.6
C9 C10 H10A 109.5
C9 C10 H10B 109.5
H10A C10 H10B 109.5
C9 C10 H10C 109.5
H10A C10 H10C 109.5
H10B C10 H10C 109.5
N5 C11 N4 114.1(4)
N5 C11 C12 111.2(4)
N4 C11 C12 112.4(4)
N5 C11 C7 101.4(4)
N4 C11 C7 102.4(3)
C12 C11 C7 114.7(4)
O6 C12 O7 126.5(5)
O6 C12 C11 122.5(5)
O7 C12 C11 111.0(4)
C4 N1 C3 110.8(4)
C4 N1 C2 113.3(4)
C3 N1 C2 114.5(4)
C5 N2 C7 111.2(4)
C5 N2 C3 122.5(4)
C7 N2 C3 115.7(4)
C6 N3 C7 112.1(4)
C6 N3 C4 124.3(4)
C7 N3 C4 116.5(4)
C5 N4 C11 114.0(4)
C5 N4 H4 123.0
C11 N4 H4 123.0
C6 N5 C11 114.2(4)
C6 N5 H5 122.9
C11 N5 H5 122.9
C1 O1 H1 111(6)
C8 O5 C9 115.9(5)
C12 O7 C13' 105.5(15)
C12 O7 C13 118.7(5)
C14 C13 O7 108.6(8)
C14 C13 H13A 110.0
O7 C13 H13A 110.0
C14 C13 H13B 110.0
O7 C13 H13B 110.0
H13A C13 H13B 108.3
C13' C14' H14D 109.5
C13' C14' H14E 109.5
H14D C14' H14E 109.5
C13' C14' H14F 109.5
H14D C14' H14F 109.5
H14E C14' H14F 109.5
C14' C13' O7 109(3)
C14' C13' H13C 109.9
O7 C13' H13C 109.9
C14' C13' H13D 109.9
O7 C13' H13D 109.9
H13C C13' H13D 108.3

loop_
_geom_bond_atom_site_label_1
_geom_bond_atom_site_label_2
_geom_bond_distance
_geom_bond_publ_flag
C1 O1 1.417(7) ?
C1 C2 1.511(8) ?
C1 H1A 0.9700 ?
C1 H1B 0.9700 ?
C2 N1 1.473(7) yes
C2 H2A 0.9700 ?
C2 H2B 0.9700 ?
C3 N1 1.448(7) yes
C3 N2 1.468(6) yes
C3 H3A 0.9700 ?
C3 H3B 0.9700 ?
C4 N1 1.439(7) yes
C4 N3 1.471(6) yes
C4 H4A 0.9700 ?
C4 H4B 0.9700 ?
C5 O2 1.210(6) ?
C5 N4 1.344(6) yes
C5 N2 1.392(6) yes
C6 O3 1.228(6) ?
C6 N5 1.361(6) yes
C6 N3 1.361(6) yes
C7 N3 1.452(6) yes
C7 N2 1.454(6) yes
C7 C8 1.536(7) ?
C7 C11 1.580(6) ?
C8 O4 1.177(7) ?
C8 O5 1.332(6) ?
C9 O5 1.469(7) ?
C9 C10 1.473(11) ?
C9 H9A 0.9700 ?
C9 H9B 0.9700 ?
C10 H10A 0.9600 ?
C10 H10B 0.9600 ?
C10 H10C 0.9600 ?
C11 N5 1.437(6) yes
C11 N4 1.439(6) yes
C11 C12 1.535(7) ?
C12 O6 1.204(7) ?
C12 O7 1.302(7) ?
N4 H4 0.8600 ?
N5 H5 0.8600 ?
O1 H1 0.82(2) ?
O7 C13' 1.461(11) ?
O7 C13 1.462(7) ?
C13 C14 1.459(9) ?
C13 H13A 0.9700 ?
C13 H13B 0.9700 ?
C14 H14A 0.9600 ?
C14 H14B 0.9600 ?
C14 H14C 0.9600 ?
C14' C13' 1.452(11) ?
C14' H14D 0.9600 ?
C14' H14E 0.9600 ?
C14' H14F 0.9600 ?
C13' H13C 0.9700 ?
C13' H13D 0.9700 ?

loop_
_geom_hbond_atom_site_label_D
_geom_hbond_atom_site_label_H
_geom_hbond_atom_site_label_A
_geom_hbond_site_symmetry_A
_geom_hbond_distance_DH
_geom_hbond_distance_HA
_geom_hbond_distance_DA
_geom_hbond_angle_DHA
O1 H1 O2 2_564 0.82(2) 2.16(4) 2.911(6) 152(8)
N4 H4 O1 1_556 0.86 2.03 2.860(5) 161
N5 H5 O3 2 0.86 2.12 2.877(5) 147
C3 H3A O2 2_564 0.97 2.59 3.260(6) 126
C13 H13A O2 4 0.97 2.54 3.511(11) 176

loop_
_geom_torsion_atom_site_label_1
_geom_torsion_atom_site_label_2
_geom_torsion_atom_site_label_3
_geom_torsion_atom_site_label_4
_geom_torsion
O1 C1 C2 N1 -57.7(6)
N3 C7 C8 O4 8.0(7)
N2 C7 C8 O4 -116.3(6)
C11 C7 C8 O4 126.6(6)
N3 C7 C8 O5 -172.9(4)
N2 C7 C8 O5 62.8(5)
C11 C7 C8 O5 -54.3(6)
N3 C7 C11 N5 3.3(5)
N2 C7 C11 N5 120.0(4)
C8 C7 C11 N5 -119.3(4)
N3 C7 C11 N4 -114.8(4)
N2 C7 C11 N4 1.9(4)
C8 C7 C11 N4 122.6(4)
N3 C7 C11 C12 123.2(4)
N2 C7 C11 C12 -120.1(4)
C8 C7 C11 C12 0.6(6)
N5 C11 C12 O6 -127.7(6)
N4 C11 C12 O6 1.5(7)
C7 C11 C12 O6 118.0(6)
N5 C11 C12 O7 52.2(6)
N4 C11 C12 O7 -178.6(4)
C7 C11 C12 O7 -62.1(6)
N3 C4 N1 C3 54.4(5)
N3 C4 N1 C2 -75.9(5)
N2 C3 N1 C4 -54.5(5)
N2 C3 N1 C2 75.1(5)
C1 C2 N1 C4 -78.8(5)
C1 C2 N1 C3 152.8(4)
O2 C5 N2 C7 -173.9(4)
N4 C5 N2 C7 8.6(5)
O2 C5 N2 C3 -30.8(7)
N4 C5 N2 C3 151.8(4)
N3 C7 N2 C5 104.3(4)
C8 C7 N2 C5 -131.9(4)
C11 C7 N2 C5 -6.3(5)
N3 C7 N2 C3 -41.5(5)
C8 C7 N2 C3 82.3(5)
C11 C7 N2 C3 -152.2(4)
N1 C3 N2 C5 -92.5(5)
N1 C3 N2 C7 49.1(6)
O3 C6 N3 C7 175.0(5)
N5 C6 N3 C7 -5.0(5)
O3 C6 N3 C4 25.9(7)
N5 C6 N3 C4 -154.2(4)
N2 C7 N3 C6 -109.5(4)
C8 C7 N3 C6 127.3(4)
C11 C7 N3 C6 0.9(5)
N2 C7 N3 C4 42.2(5)
C8 C7 N3 C4 -80.9(5)
C11 C7 N3 C4 152.6(4)
N1 C4 N3 C6 98.0(5)
N1 C4 N3 C7 -49.9(6)
O2 C5 N4 C11 175.3(5)
N2 C5 N4 C11 -7.4(5)
N5 C11 N4 C5 -105.5(5)
C12 C11 N4 C5 126.8(4)
C7 C11 N4 C5 3.2(5)
O3 C6 N5 C11 -172.3(5)
N3 C6 N5 C11 7.7(5)
N4 C11 N5 C6 102.5(5)
C12 C11 N5 C6 -129.1(4)
C7 C11 N5 C6 -6.8(5)
O4 C8 O5 C9 -8.1(8)
C7 C8 O5 C9 172.8(5)
C10 C9 O5 C8 -173.7(6)
O6 C12 O7 C13' 19(2)
C11 C12 O7 C13' -161(2)
O6 C12 O7 C13 -8.8(9)
C11 C12 O7 C13 171.3(6)
C12 O7 C13 C14 92.4(11)
C13' O7 C13 C14 24(3)
C12 O7 C13' C14' 173(4)
C13 O7 C13' C14' -65(4)
